data_7118390
loop_
_publ_author_name
'Artelt, H.M.'
'Meyer, G.'

_publ_section_title
;
 Synthesis and Crystal Structures of two new reduced Iodides of Erbium
 with isolated monomeric and dimeric Clusters, Cs Er6C I12 and Cs
 ER10(C2)I18
;
_journal_name_full
;
Journal of the Chemical Society. Chemical Communications (1972-)
;
_journal_page_first 1320
_journal_page_last 1321
_journal_volume 1992
_journal_year 1992
_chemical_formula_sum 'C Cs Er6 I12'
_chemical_name_systematic 'Cs Er6 I12 C'
_space_group_IT_number 148
_symmetry_space_group_name_Hall '-R 3'
_symmetry_space_group_name_H-M 'R -3 :H'
_cell_angle_alpha 90
_cell_angle_beta 90
_cell_angle_gamma 120
_cell_formula_units_Z 3
_cell_length_a 11.1202
_cell_length_b 11.1202
_cell_length_c 20.6376
_cell_volume 2210.116
_citation_journal_id_ASTM JCCCAT
_cod_data_source_file Artelt_JCCCAT_1992_1537.cif
_cod_data_source_block C1Cs1Er6I12
_cod_original_formula_sum 'C1 Cs1 Er6 I12'
_cod_database_code 7118390

loop_
_symmetry_equiv_pos_as_xyz
x,y,z
-y,x-y,z
-x+y,-x,z
-x,-y,-z
y,-x+y,-z
x-y,x,-z
x+2/3,y+1/3,z+1/3
-y+2/3,x-y+1/3,z+1/3
-x+y+2/3,-x+1/3,z+1/3
-x+2/3,-y+1/3,-z+1/3
y+2/3,-x+y+1/3,-z+1/3
x-y+2/3,x+1/3,-z+1/3
x+1/3,y+2/3,z+2/3
-y+1/3,x-y+2/3,z+2/3
-x+y+1/3,-x+2/3,z+2/3
-x+1/3,-y+2/3,-z+2/3
y+1/3,-x+y+2/3,-z+2/3
x-y+1/3,x+2/3,-z+2/3

loop_
_atom_site_label
_atom_site_type_symbol
_atom_site_fract_x
_atom_site_fract_y
_atom_site_fract_z
_atom_site_occupancy
_atom_site_U_iso_or_equiv
Er1 Er+2 0.04211 0.20425 0.93063 1 0.0
I1 I-1 0.23897 0.19258 0.83091 1 0.0
Cs1 Cs+1 0 0 0.5 1 0.0
I2 I-1 0.04844 0.2366 0.66448 1 0.0
C1 C-1 0 0 0 1 0.0
